data_9009122
loop_
_publ_author_name
'Wyckoff, R. W. G.'

_publ_section_title
;
 Second edition. Interscience Publishers, New York, New York
 Note: cadmium iodide structure
;
_journal_name_full 'Crystal Structures'
_journal_page_first 239
_journal_page_last 444
_journal_volume 1
_journal_year 1963
_chemical_formula_structural ZnI2
_chemical_formula_sum 'I2 Zn'
_space_group_IT_number 164
_symmetry_space_group_name_Hall '-P 3 2"'
_symmetry_space_group_name_H-M 'P -3 m 1'
_cell_angle_alpha 90
_cell_angle_beta 90
_cell_angle_gamma 120
_cell_length_a 4.25
_cell_length_b 4.25
_cell_length_c 6.54
_cell_formula_units_Z 1
_cell_volume 102.302
_database_code_amcsd 0011801
_exptl_crystal_density_diffrn 5.181
_cod_original_formula_sum 'Zn I2'
_cod_database_code 9009122
_amcsd_formula_title ZnI2

loop_
_space_group_symop_operation_xyz
x,y,z
-y,-x,z
y,-x+y,-z
-x,-x+y,-z
-x+y,-x,z
-x+y,y,z
-x,-y,-z
y,x,-z
-y,x-y,z
x,x-y,z
x-y,x,-z
x-y,-y,-z

loop_
_atom_site_label
_atom_site_fract_x
_atom_site_fract_y
_atom_site_fract_z
Zn 0.00000 0.00000 0.00000
I 0.33333 0.66667 0.25000

loop_
_cod_related_entry_id
_cod_related_entry_database
_cod_related_entry_code
1 AMCSD 0011801
